data_4302659
loop_
_publ_author_name
'Peter Comba'
'Christina Haaf'
'Hubert Wadepohl'

_publ_section_title
;
Novel Bispidine Ligands and Their First-Row Transition Metal Complexes:
Trigonal Bipyramidal and Trigonal Prismatic Geometries
;
_journal_name_full 'Inorganic Chemistry'
_journal_page_first 6604
_journal_page_last 6614
_journal_paper_doi 10.1021/ic900571v
_journal_volume 48
_journal_year 2009
_chemical_formula_sum 'C35.2 H52.8 N6 O1.2'
_chemical_formula_weight 579.23
_space_group_IT_number 14
_symmetry_cell_setting monoclinic
_symmetry_Int_Tables_number 14
_symmetry_space_group_name_Hall '-P 2ybc'
_symmetry_space_group_name_H-M 'P 1 21/c 1'
_atom_sites_solution_hydrogens geom
_atom_sites_solution_primary direct
_atom_sites_solution_secondary difmap
_audit_block_code co_ch5
_audit_creation_method SHELXL-97
_cell_angle_alpha 90.00
_cell_angle_beta 96.077(11)
_cell_angle_gamma 90.00
_cell_formula_units_Z 4
_cell_length_a 10.384(5)
_cell_length_b 26.503(12)
_cell_length_c 12.176(5)
_cell_measurement_reflns_used 8109
_cell_measurement_temperature 100(2)
_cell_measurement_theta_max 29.97
_cell_measurement_theta_min 2.28
_cell_volume 3332(3)
_computing_cell_refinement
;

SAINT (Bruker AXS, 1997-2008). Includes estimated systematic errors

 of the unit cell constants from Monte Carlo simulations.

;
_computing_data_collection 'SMART (Bruker AXS, 1997-2003)'
_computing_data_reduction 'SAINT (Bruker AXS, 1997-2008)'
_computing_molecular_graphics 'PLATON (Spek, 1980-2008)'
_computing_publication_material 'SHELXL-97 (Sheldrick, 1997)'
_computing_structure_refinement 'SHELXL-97 (Sheldrick, 1997)'
_computing_structure_solution 'SHELXS-97 (Sheldrick, 1997)'
_diffrn_ambient_temperature 100(2)
_diffrn_measured_fraction_theta_full 1.000
_diffrn_measured_fraction_theta_max 1.000
_diffrn_measurement_device_type 'CCD area detector (Bruker AXS Smart 1000)'
_diffrn_measurement_method '\f- and \w-scans'
_diffrn_radiation_monochromator graphite
_diffrn_radiation_probe x-ray
_diffrn_radiation_type MoK\a
_diffrn_radiation_wavelength 0.71073
_diffrn_reflns_av_R_equivalents 0.0793
_diffrn_reflns_av_sigmaI/netI 0.0505
_diffrn_reflns_limit_h_max 13
_diffrn_reflns_limit_h_min -13
_diffrn_reflns_limit_k_max 34
_diffrn_reflns_limit_k_min 0
_diffrn_reflns_limit_l_max 15
_diffrn_reflns_limit_l_min 0
_diffrn_reflns_number 66696
_diffrn_reflns_theta_full 27.48
_diffrn_reflns_theta_max 27.48
_diffrn_reflns_theta_min 1.85
_diffrn_source 'fine-focus sealed tube'
_exptl_absorpt_coefficient_mu 0.071
_exptl_absorpt_correction_T_max 0.7463
_exptl_absorpt_correction_T_min 0.6863
_exptl_absorpt_correction_type multi-scan
_exptl_absorpt_process_details
;

multi-scan from symmetry-related measurements (Blessing 1995)

SADABS (Sheldrick & Bruker AXS, 2004-2008)

;
_exptl_crystal_colour colourless
_exptl_crystal_density_diffrn 1.155
_exptl_crystal_density_method 'not measured'
_exptl_crystal_description irregular
_exptl_crystal_F_000 1262
_exptl_crystal_size_max 0.25
_exptl_crystal_size_mid 0.25
_exptl_crystal_size_min 0.15
_refine_diff_density_max 0.299
_refine_diff_density_min -0.242
_refine_diff_density_rms 0.053
_refine_ls_abs_structure_details 'Flack H D (1983), Acta Cryst. A39, 876-881'
_refine_ls_extinction_method none
_refine_ls_goodness_of_fit_ref 1.077
_refine_ls_hydrogen_treatment mixed
_refine_ls_matrix_type full
_refine_ls_number_parameters 508
_refine_ls_number_reflns 7645
_refine_ls_number_restraints 0
_refine_ls_restrained_S_all 1.077
_refine_ls_R_factor_all 0.0821
_refine_ls_R_factor_gt 0.0497
_refine_ls_shift/su_max 0.000
_refine_ls_shift/su_mean 0.000
_refine_ls_structure_factor_coef Fsqd
_refine_ls_weighting_details 'calc w=1/[\s^2^(Fo^2^)+(0.0751P)^2^+0.0000P] where P=(Fo^2^+2Fc^2^)/3'
_refine_ls_weighting_scheme calc
_refine_ls_wR_factor_gt 0.1243
_refine_ls_wR_factor_ref 0.1392
_reflns_number_gt 4921
_reflns_number_total 7645
_reflns_threshold_expression >2sigma(I)
_cod_data_source_file ic900571v_si_001_02.cif
_cod_data_source_block co_ch5
_cod_original_sg_symbol_H-M 'P 21/c'
_cod_original_formula_sum 'C35.20 H52.80 N6 O1.20'
_cod_database_code 4302659
_audit_block_refno 534

loop_
_symmetry_equiv_pos_as_xyz
'x, y, z'
'-x, y+1/2, -z+1/2'
'-x, -y, -z'
'x, -y-1/2, z-1/2'

loop_
_atom_site_label
_atom_site_type_symbol
_atom_site_fract_x
_atom_site_fract_y
_atom_site_fract_z
_atom_site_U_iso_or_equiv
_atom_site_adp_type
_atom_site_occupancy
_atom_site_symmetry_multiplicity
_atom_site_calc_flag
_atom_site_refinement_flags
_atom_site_disorder_assembly
_atom_site_disorder_group
C1 C 0.59530(15) 0.15640(6) 0.24185(13) 0.0170(3) Uani 1 1 d . . .
H1A H 0.6624(17) 0.1300(6) 0.2315(14) 0.020 Uiso 1 1 d . . .
H1B H 0.6407(17) 0.1910(6) 0.2487(14) 0.020 Uiso 1 1 d . . .
C2 C 0.50094(14) 0.15804(5) 0.13455(12) 0.0138(3) Uani 1 1 d . . .
C3 C 0.40926(15) 0.20097(6) 0.15568(13) 0.0148(3) Uani 1 1 d . . .
C4 C 0.33300(14) 0.19008(5) 0.25348(13) 0.0149(3) Uani 1 1 d . . .
C5 C 0.43686(15) 0.18604(6) 0.35481(13) 0.0171(3) Uani 1 1 d . . .
H5A H 0.4830(16) 0.2191(7) 0.3692(14) 0.021 Uiso 1 1 d . . .
H5B H 0.3930(17) 0.1774(6) 0.4211(15) 0.021 Uiso 1 1 d . . .
C6 C 0.42140(15) 0.10813(6) 0.12057(14) 0.0152(3) Uani 1 1 d . . .
H6A H 0.4345(16) 0.0927(6) 0.0475(15) 0.018 Uiso 1 1 d . . .
H6B H 0.4567(16) 0.0832(6) 0.1787(14) 0.018 Uiso 1 1 d . . .
C7 C 0.26364(16) 0.13812(6) 0.23419(13) 0.0162(3) Uani 1 1 d . . .
H7A H 0.2988(17) 0.1146(6) 0.2929(14) 0.019 Uiso 1 1 d . . .
H7B H 0.1687(17) 0.1456(6) 0.2410(14) 0.019 Uiso 1 1 d . . .
C8 C 0.61254(15) 0.12683(6) 0.43475(13) 0.0188(3) Uani 1 1 d . . .
C9 C 0.64121(18) 0.07126(6) 0.40945(15) 0.0241(4) Uani 1 1 d . . .
H9A H 0.5610(18) 0.0519(7) 0.4197(15) 0.029 Uiso 1 1 d . . .
H9B H 0.6582(17) 0.0673(7) 0.3294(16) 0.029 Uiso 1 1 d . . .
C10 C 0.8699(2) 0.05378(8) 0.4415(2) 0.0401(5) Uani 1 1 d . . .
H10A H 0.862(2) 0.0406(8) 0.3576(19) 0.048 Uiso 1 1 d . . .
H10B H 0.927(2) 0.0314(8) 0.4866(19) 0.048 Uiso 1 1 d . . .
C11 C 0.9268(2) 0.10629(8) 0.4488(2) 0.0369(5) Uani 1 1 d . . .
H11A H 0.949(2) 0.1163(8) 0.5317(19) 0.044 Uiso 1 1 d . . .
H11B H 1.008(2) 0.1049(8) 0.4101(18) 0.044 Uiso 1 1 d . . .
C12 C 0.73737(16) 0.15834(7) 0.45852(15) 0.0228(4) Uani 1 1 d . . .
H12A H 0.7132(18) 0.1956(7) 0.4472(15) 0.027 Uiso 1 1 d . . .
H12B H 0.7678(18) 0.1562(7) 0.5415(16) 0.027 Uiso 1 1 d . . .
C13 C 0.54193(17) 0.12801(7) 0.53834(14) 0.0268(4) Uani 1 1 d . . .
H13A H 0.5338 0.1630 0.5627 0.040 Uiso 1 1 calc R . .
H13B H 0.5911 0.1085 0.5970 0.040 Uiso 1 1 calc R . .
H13C H 0.4555 0.1133 0.5219 0.040 Uiso 1 1 calc R . .
C14 C 0.7172(2) -0.00428(7) 0.50384(18) 0.0450(6) Uani 1 1 d . . .
H14A H 0.7072 -0.0221 0.4329 0.067 Uiso 1 1 calc R . .
H14B H 0.6370 -0.0072 0.5392 0.067 Uiso 1 1 calc R . .
H14C H 0.7889 -0.0192 0.5519 0.067 Uiso 1 1 calc R . .
C15 C 0.91643(18) 0.18847(7) 0.36502(17) 0.0329(4) Uani 1 1 d . . .
H15A H 0.8582 0.2135 0.3269 0.049 Uiso 1 1 calc R . .
H15B H 0.9816 0.1783 0.3168 0.049 Uiso 1 1 calc R . .
H15C H 0.9596 0.2033 0.4330 0.049 Uiso 1 1 calc R . .
C16 C 0.19596(15) 0.07415(6) 0.09039(13) 0.0163(3) Uani 1 1 d . . .
C17 C 0.21095(17) 0.03149(6) 0.17644(14) 0.0207(4) Uani 1 1 d . . .
H17A H 0.3050(18) 0.0264(7) 0.2054(15) 0.025 Uiso 1 1 d . . .
H17B H 0.1650(17) 0.0423(7) 0.2454(15) 0.025 Uiso 1 1 d . . .
C18 C 0.24849(18) -0.04811(7) 0.08937(16) 0.0273(4) Uani 1 1 d . . .
H18A H 0.2104(18) -0.0821(8) 0.0834(16) 0.033 Uiso 1 1 d . . .
H18B H 0.3321(19) -0.0511(7) 0.1408(16) 0.033 Uiso 1 1 d . . .
C19 C 0.28349(17) -0.03205(6) -0.02256(16) 0.0253(4) Uani 1 1 d . . .
H19A H 0.3555(18) -0.0553(7) -0.0449(15) 0.030 Uiso 1 1 d . . .
H19B H 0.2054(19) -0.0373(7) -0.0819(16) 0.030 Uiso 1 1 d . . .
C20 C 0.22254(15) 0.05632(6) -0.02521(13) 0.0180(3) Uani 1 1 d . . .
H20A H 0.1377(17) 0.0419(6) -0.0610(14) 0.022 Uiso 1 1 d . . .
H20B H 0.2460(16) 0.0879(7) -0.0709(14) 0.022 Uiso 1 1 d . . .
C21 C 0.05467(15) 0.09189(6) 0.07775(14) 0.0199(4) Uani 1 1 d . . .
H21A H 0.0311 0.1035 0.1494 0.030 Uiso 1 1 calc R . .
H21B H -0.0018 0.0638 0.0513 0.030 Uiso 1 1 calc R . .
H21C H 0.0444 0.1197 0.0245 0.030 Uiso 1 1 calc R . .
C22 C 0.09954(18) -0.04338(7) 0.22567(15) 0.0300(4) Uani 1 1 d . . .
H22A H 0.1699 -0.0520 0.2827 0.045 Uiso 1 1 calc R . .
H22B H 0.0567 -0.0743 0.1968 0.045 Uiso 1 1 calc R . .
H22C H 0.0365 -0.0219 0.2577 0.045 Uiso 1 1 calc R . .
C23 C 0.38539(17) 0.02626(7) -0.13370(15) 0.0275(4) Uani 1 1 d . . .
H23A H 0.4567 0.0023 -0.1367 0.041 Uiso 1 1 calc R . .
H23B H 0.4182 0.0607 -0.1390 0.041 Uiso 1 1 calc R . .
H23C H 0.3189 0.0198 -0.1954 0.041 Uiso 1 1 calc R . .
C24 C 0.57196(15) 0.16877(6) 0.03414(13) 0.0160(3) Uani 1 1 d . . .
C25 C 0.50207(17) 0.16757(6) -0.07017(13) 0.0194(3) Uani 1 1 d . . .
H25 H 0.4102(18) 0.1602(7) -0.0759(15) 0.023 Uiso 1 1 d . . .
C26 C 0.56042(18) 0.17816(6) -0.16488(15) 0.0233(4) Uani 1 1 d . . .
H26 H 0.5061(18) 0.1776(7) -0.2384(16) 0.028 Uiso 1 1 d . . .
C27 C 0.69110(18) 0.18957(6) -0.15736(15) 0.0260(4) Uani 1 1 d . . .
H27 H 0.7323(18) 0.1958(7) -0.2228(16) 0.031 Uiso 1 1 d . . .
C28 C 0.76217(18) 0.19061(7) -0.05486(16) 0.0259(4) Uani 1 1 d . . .
H28 H 0.8528(19) 0.1975(7) -0.0477(15) 0.031 Uiso 1 1 d . . .
C29 C 0.70343(16) 0.18042(6) 0.04023(15) 0.0203(4) Uani 1 1 d . . .
H29 H 0.7558(18) 0.1817(7) 0.1091(15) 0.024 Uiso 1 1 d . . .
C30 C 0.23493(15) 0.23146(6) 0.26615(13) 0.0178(3) Uani 1 1 d . . .
C31 C 0.23440(16) 0.26026(6) 0.36128(14) 0.0200(3) Uani 1 1 d . . .
H31 H 0.2979(17) 0.2539(7) 0.4235(15) 0.024 Uiso 1 1 d . . .
C32 C 0.14309(17) 0.29819(6) 0.36866(15) 0.0255(4) Uani 1 1 d . . .
H32 H 0.1457(18) 0.3187(7) 0.4370(16) 0.031 Uiso 1 1 d . . .
C33 C 0.05020(19) 0.30736(7) 0.28159(16) 0.0309(4) Uani 1 1 d . . .
H33 H -0.014(2) 0.3344(8) 0.2859(16) 0.037 Uiso 1 1 d . . .
C34 C 0.04732(19) 0.27811(8) 0.18685(16) 0.0328(5) Uani 1 1 d . . .
H34 H -0.0226(19) 0.2832(8) 0.1221(17) 0.039 Uiso 1 1 d . . .
C35 C 0.13950(17) 0.24104(7) 0.17920(15) 0.0255(4) Uani 1 1 d . . .
H35 H 0.1403(18) 0.2223(7) 0.1100(16) 0.031 Uiso 1 1 d . . .
N1 N 0.84187(13) 0.14443(5) 0.39245(12) 0.0250(3) Uani 1 1 d . . .
N2 N 0.74470(15) 0.04895(6) 0.48529(13) 0.0313(4) Uani 1 1 d . . .
N3 N 0.52638(12) 0.14494(5) 0.33692(10) 0.0164(3) Uani 1 1 d . . .
N4 N 0.15253(13) -0.01639(5) 0.13576(12) 0.0212(3) Uani 1 1 d . . .
N5 N 0.32948(13) 0.02021(5) -0.02979(12) 0.0206(3) Uani 1 1 d . . .
N7 N 0.28253(12) 0.11815(5) 0.12479(10) 0.0144(3) Uani 1 1 d . . .
O1 O 0.40746(11) 0.24114(4) 0.10809(9) 0.0198(3) Uani 1 1 d . . .
C36 C 0.2510(9) 0.1269(4) 0.6541(9) 0.034(3) Uani 0.199(3) 1 d P A 1
H36A H 0.3382 0.1125 0.6672 0.052 Uiso 0.199(3) 1 calc PR A 1
H36B H 0.1878 0.0997 0.6384 0.052 Uiso 0.199(3) 1 calc PR A 1
H36C H 0.2311 0.1454 0.7200 0.052 Uiso 0.199(3) 1 calc PR A 1
O2 O 0.2450(6) 0.1598(2) 0.5642(5) 0.033(2) Uani 0.199(3) 1 d P A 1
H2 H 0.2813 0.1871 0.5839 0.049 Uiso 0.199(3) 1 calc PR A 1

loop_
_atom_site_aniso_label
_atom_site_aniso_U_11
_atom_site_aniso_U_22
_atom_site_aniso_U_33
_atom_site_aniso_U_23
_atom_site_aniso_U_13
_atom_site_aniso_U_12
C1 0.0158(8) 0.0153(8) 0.0198(8) 0.0018(6) 0.0007(6) -0.0017(6)
C2 0.0132(7) 0.0122(7) 0.0157(8) -0.0003(6) 0.0004(6) 0.0002(6)
C3 0.0157(7) 0.0126(7) 0.0152(8) -0.0020(6) -0.0030(6) -0.0024(6)
C4 0.0158(7) 0.0120(7) 0.0165(8) -0.0017(6) 0.0003(6) -0.0003(6)
C5 0.0185(8) 0.0145(8) 0.0176(8) -0.0009(6) -0.0014(6) 0.0009(6)
C6 0.0140(8) 0.0124(7) 0.0192(8) -0.0008(6) 0.0011(6) -0.0003(6)
C7 0.0179(8) 0.0133(8) 0.0176(8) -0.0009(6) 0.0024(6) 0.0002(6)
C8 0.0195(8) 0.0186(8) 0.0169(8) 0.0023(6) -0.0038(6) 0.0022(7)
C9 0.0263(9) 0.0201(9) 0.0239(9) 0.0052(7) -0.0060(7) 0.0006(7)
C10 0.0353(11) 0.0310(11) 0.0516(14) 0.0014(10) -0.0062(10) 0.0174(9)
C11 0.0233(10) 0.0368(11) 0.0484(13) 0.0009(10) -0.0074(9) 0.0101(8)
C12 0.0197(8) 0.0259(9) 0.0216(9) -0.0020(7) -0.0034(7) 0.0014(7)
C13 0.0263(9) 0.0340(10) 0.0190(9) 0.0058(7) -0.0031(7) 0.0024(8)
C14 0.0633(15) 0.0238(10) 0.0442(13) 0.0117(9) -0.0114(11) 0.0077(10)
C15 0.0226(9) 0.0357(11) 0.0405(12) -0.0022(9) 0.0033(8) -0.0030(8)
C16 0.0164(7) 0.0133(7) 0.0187(8) 0.0000(6) -0.0002(6) -0.0024(6)
C17 0.0229(9) 0.0141(8) 0.0240(9) 0.0011(7) -0.0028(7) -0.0054(7)
C18 0.0226(9) 0.0135(8) 0.0444(12) 0.0003(8) -0.0037(8) -0.0010(7)
C19 0.0186(8) 0.0151(8) 0.0420(11) -0.0099(8) 0.0029(8) -0.0004(7)
C20 0.0166(8) 0.0170(8) 0.0196(8) -0.0036(7) -0.0012(6) 0.0010(6)
C21 0.0156(8) 0.0181(8) 0.0258(9) -0.0001(7) 0.0014(7) -0.0031(6)
C22 0.0350(10) 0.0210(9) 0.0327(10) 0.0072(8) -0.0028(8) -0.0111(8)
C23 0.0250(9) 0.0265(10) 0.0317(10) -0.0106(8) 0.0060(8) -0.0010(7)
C24 0.0184(8) 0.0093(7) 0.0207(8) -0.0009(6) 0.0035(6) 0.0008(6)
C25 0.0214(8) 0.0154(8) 0.0215(9) -0.0002(6) 0.0032(7) 0.0028(7)
C26 0.0321(10) 0.0185(8) 0.0194(9) 0.0019(7) 0.0039(7) 0.0039(7)
C27 0.0347(10) 0.0198(9) 0.0257(10) 0.0042(7) 0.0140(8) 0.0013(7)
C28 0.0228(9) 0.0205(9) 0.0356(11) 0.0019(7) 0.0088(8) -0.0014(7)
C29 0.0194(8) 0.0182(8) 0.0233(9) -0.0008(7) 0.0026(7) -0.0016(7)
C30 0.0199(8) 0.0136(8) 0.0201(8) -0.0005(6) 0.0026(6) 0.0014(6)
C31 0.0230(9) 0.0171(8) 0.0197(9) -0.0023(7) 0.0008(7) -0.0007(7)
C32 0.0319(10) 0.0188(9) 0.0265(10) -0.0046(7) 0.0067(8) 0.0026(7)
C33 0.0343(10) 0.0235(9) 0.0359(11) -0.0012(8) 0.0081(8) 0.0141(8)
C34 0.0311(10) 0.0362(11) 0.0299(11) 0.0004(8) -0.0023(8) 0.0155(9)
C35 0.0293(10) 0.0266(9) 0.0198(9) -0.0032(7) -0.0015(7) 0.0088(8)
N1 0.0176(7) 0.0247(8) 0.0319(8) -0.0005(6) -0.0020(6) 0.0038(6)
N2 0.0365(9) 0.0210(8) 0.0337(9) 0.0075(7) -0.0081(7) 0.0077(7)
N3 0.0170(6) 0.0170(7) 0.0147(7) 0.0013(5) -0.0009(5) 0.0019(5)
N4 0.0220(7) 0.0127(7) 0.0281(8) 0.0021(6) -0.0015(6) -0.0053(5)
N5 0.0173(7) 0.0149(7) 0.0294(8) -0.0058(6) 0.0018(6) -0.0011(5)
N7 0.0135(6) 0.0114(6) 0.0184(7) -0.0017(5) 0.0014(5) -0.0006(5)
O1 0.0259(6) 0.0128(5) 0.0203(6) 0.0025(4) 0.0005(5) 0.0005(5)
C36 0.031(5) 0.031(5) 0.043(6) 0.011(4) 0.010(4) 0.010(4)
O2 0.034(4) 0.028(4) 0.038(4) -0.003(3) 0.013(3) 0.002(3)

loop_
_atom_type_symbol
_atom_type_description
_atom_type_scat_dispersion_real
_atom_type_scat_dispersion_imag
_atom_type_scat_source
C C 0.0033 0.0016 'International Tables Vol C Tables 4.2.6.8 and 6.1.1.4'
N N 0.0061 0.0033 'International Tables Vol C Tables 4.2.6.8 and 6.1.1.4'
O O 0.0106 0.0060 'International Tables Vol C Tables 4.2.6.8 and 6.1.1.4'
H H 0.0000 0.0000 'International Tables Vol C Tables 4.2.6.8 and 6.1.1.4'

loop_
_geom_angle_atom_site_label_1
_geom_angle_atom_site_label_2
_geom_angle_atom_site_label_3
_geom_angle
_geom_angle_site_symmetry_1
_geom_angle_site_symmetry_3
_geom_angle_publ_flag
N3 C1 C2 110.87(13) . . ?
N3 C1 H1A 111.1(10) . . ?
C2 C1 H1A 107.4(10) . . ?
N3 C1 H1B 112.4(9) . . ?
C2 C1 H1B 106.6(10) . . ?
H1A C1 H1B 108.2(13) . . ?
C24 C2 C3 111.17(12) . . ?
C24 C2 C1 111.49(12) . . ?
C3 C2 C1 103.27(12) . . ?
C24 C2 C6 111.56(12) . . ?
C3 C2 C6 108.60(12) . . ?
C1 C2 C6 110.41(12) . . ?
O1 C3 C2 123.66(14) . . ?
O1 C3 C4 123.82(14) . . ?
C2 C3 C4 112.08(12) . . ?
C30 C4 C3 110.64(12) . . ?
C30 C4 C5 112.73(13) . . ?
C3 C4 C5 105.00(13) . . ?
C30 C4 C7 110.46(13) . . ?
C3 C4 C7 108.59(12) . . ?
C5 C4 C7 109.21(12) . . ?
N3 C5 C4 109.37(12) . . ?
N3 C5 H5A 112.1(10) . . ?
C4 C5 H5A 110.8(10) . . ?
N3 C5 H5B 107.6(10) . . ?
C4 C5 H5B 108.8(10) . . ?
H5A C5 H5B 108.0(14) . . ?
N7 C6 C2 110.65(12) . . ?
N7 C6 H6A 109.3(10) . . ?
C2 C6 H6A 108.8(10) . . ?
N7 C6 H6B 112.2(10) . . ?
C2 C6 H6B 109.3(9) . . ?
H6A C6 H6B 106.4(14) . . ?
N7 C7 C4 110.58(12) . . ?
N7 C7 H7A 110.8(10) . . ?
C4 C7 H7A 108.6(10) . . ?
N7 C7 H7B 111.7(10) . . ?
C4 C7 H7B 104.5(9) . . ?
H7A C7 H7B 110.5(14) . . ?
N3 C8 C13 110.71(13) . . ?
N3 C8 C9 105.09(13) . . ?
C13 C8 C9 107.76(14) . . ?
N3 C8 C12 113.37(13) . . ?
C13 C8 C12 107.56(14) . . ?
C9 C8 C12 112.25(14) . . ?
N2 C9 C8 113.84(14) . . ?
N2 C9 H9A 106.3(11) . . ?
C8 C9 H9A 106.5(11) . . ?
N2 C9 H9B 111.9(10) . . ?
C8 C9 H9B 110.3(10) . . ?
H9A C9 H9B 107.5(15) . . ?
N2 C10 C11 114.59(17) . . ?
N2 C10 H10A 109.8(12) . . ?
C11 C10 H10A 110.1(12) . . ?
N2 C10 H10B 104.7(13) . . ?
C11 C10 H10B 108.7(13) . . ?
H10A C10 H10B 108.7(17) . . ?
N1 C11 C10 113.37(16) . . ?
N1 C11 H11A 109.9(12) . . ?
C10 C11 H11A 109.7(12) . . ?
N1 C11 H11B 107.2(13) . . ?
C10 C11 H11B 106.3(12) . . ?
H11A C11 H11B 110.3(17) . . ?
N1 C12 C8 114.66(14) . . ?
N1 C12 H12A 110.7(11) . . ?
C8 C12 H12A 107.9(10) . . ?
N1 C12 H12B 110.9(10) . . ?
C8 C12 H12B 108.6(10) . . ?
H12A C12 H12B 103.4(14) . . ?
C8 C13 H13A 109.5 . . ?
C8 C13 H13B 109.5 . . ?
H13A C13 H13B 109.5 . . ?
C8 C13 H13C 109.5 . . ?
H13A C13 H13C 109.5 . . ?
H13B C13 H13C 109.5 . . ?
N2 C14 H14A 109.5 . . ?
N2 C14 H14B 109.5 . . ?
H14A C14 H14B 109.5 . . ?
N2 C14 H14C 109.5 . . ?
H14A C14 H14C 109.5 . . ?
H14B C14 H14C 109.5 . . ?
N1 C15 H15A 109.5 . . ?
N1 C15 H15B 109.5 . . ?
H15A C15 H15B 109.5 . . ?
N1 C15 H15C 109.5 . . ?
H15A C15 H15C 109.5 . . ?
H15B C15 H15C 109.5 . . ?
N7 C16 C21 109.11(12) . . ?
N7 C16 C20 109.46(12) . . ?
C21 C16 C20 105.38(12) . . ?
N7 C16 C17 111.45(13) . . ?
C21 C16 C17 108.70(13) . . ?
C20 C16 C17 112.51(13) . . ?
N4 C17 C16 113.37(14) . . ?
N4 C17 H17A 110.6(10) . . ?
C16 C17 H17A 111.1(10) . . ?
N4 C17 H17B 107.4(10) . . ?
C16 C17 H17B 108.9(10) . . ?
H17A C17 H17B 105.1(14) . . ?
N4 C18 C19 115.20(15) . . ?
N4 C18 H18A 105.7(11) . . ?
C19 C18 H18A 109.0(11) . . ?
N4 C18 H18B 112.3(11) . . ?
C19 C18 H18B 107.8(11) . . ?
H18A C18 H18B 106.5(16) . . ?
N5 C19 C18 115.51(15) . . ?
N5 C19 H19A 107.4(11) . . ?
C18 C19 H19A 108.7(10) . . ?
N5 C19 H19B 108.7(10) . . ?
C18 C19 H19B 110.2(10) . . ?
H19A C19 H19B 105.8(14) . . ?
N5 C20 C16 116.36(13) . . ?
N5 C20 H20A 111.3(10) . . ?
C16 C20 H20A 106.1(10) . . ?
N5 C20 H20B 106.3(9) . . ?
C16 C20 H20B 108.4(10) . . ?
H20A C20 H20B 108.3(14) . . ?
C16 C21 H21A 109.5 . . ?
C16 C21 H21B 109.5 . . ?
H21A C21 H21B 109.5 . . ?
C16 C21 H21C 109.5 . . ?
H21A C21 H21C 109.5 . . ?
H21B C21 H21C 109.5 . . ?
N4 C22 H22A 109.5 . . ?
N4 C22 H22B 109.5 . . ?
H22A C22 H22B 109.5 . . ?
N4 C22 H22C 109.5 . . ?
H22A C22 H22C 109.5 . . ?
H22B C22 H22C 109.5 . . ?
N5 C23 H23A 109.5 . . ?
N5 C23 H23B 109.5 . . ?
H23A C23 H23B 109.5 . . ?
N5 C23 H23C 109.5 . . ?
H23A C23 H23C 109.5 . . ?
H23B C23 H23C 109.5 . . ?
C29 C24 C25 117.75(15) . . ?
C29 C24 C2 123.68(14) . . ?
C25 C24 C2 118.57(14) . . ?
C26 C25 C24 121.44(16) . . ?
C26 C25 H25 119.7(11) . . ?
C24 C25 H25 118.9(11) . . ?
C27 C26 C25 120.05(17) . . ?
C27 C26 H26 121.0(11) . . ?
C25 C26 H26 118.9(11) . . ?
C28 C27 C26 119.37(16) . . ?
C28 C27 H27 120.3(11) . . ?
C26 C27 H27 120.3(11) . . ?
C27 C28 C29 120.58(17) . . ?
C27 C28 H28 121.0(12) . . ?
C29 C28 H28 118.4(12) . . ?
C28 C29 C24 120.80(16) . . ?
C28 C29 H29 117.8(11) . . ?
C24 C29 H29 121.4(11) . . ?
C31 C30 C35 117.91(15) . . ?
C31 C30 C4 123.03(14) . . ?
C35 C30 C4 119.05(14) . . ?
C30 C31 C32 120.95(16) . . ?
C30 C31 H31 119.7(11) . . ?
C32 C31 H31 119.4(11) . . ?
C33 C32 C31 120.28(17) . . ?
C33 C32 H32 120.2(11) . . ?
C31 C32 H32 119.5(11) . . ?
C32 C33 C34 119.54(17) . . ?
C32 C33 H33 120.8(12) . . ?
C34 C33 H33 119.7(12) . . ?
C35 C34 C33 119.95(18) . . ?
C35 C34 H34 118.8(12) . . ?
C33 C34 H34 121.2(12) . . ?
C34 C35 C30 121.33(17) . . ?
C34 C35 H35 119.2(11) . . ?
C30 C35 H35 119.4(11) . . ?
C15 N1 C11 110.62(14) . . ?
C15 N1 C12 111.49(14) . . ?
C11 N1 C12 111.14(16) . . ?
C14 N2 C10 109.67(16) . . ?
C14 N2 C9 110.15(15) . . ?
C10 N2 C9 110.87(16) . . ?
C1 N3 C5 109.68(12) . . ?
C1 N3 C8 113.47(12) . . ?
C5 N3 C8 117.23(12) . . ?
C18 N4 C22 109.48(14) . . ?
C18 N4 C17 110.66(14) . . ?
C22 N4 C17 110.15(14) . . ?
C23 N5 C19 108.52(13) . . ?
C23 N5 C20 109.47(13) . . ?
C19 N5 C20 111.05(13) . . ?
C7 N7 C6 108.82(12) . . ?
C7 N7 C16 113.54(12) . . ?
C6 N7 C16 114.15(12) . . ?
N3 C3 N7 80.59(6) . . ?

loop_
_geom_bond_atom_site_label_1
_geom_bond_atom_site_label_2
_geom_bond_distance
_geom_bond_site_symmetry_2
_geom_bond_publ_flag
C1 N3 1.456(2) . ?
C1 C2 1.548(2) . ?
C1 H1A 1.005(18) . ?
C1 H1B 1.031(17) . ?
C2 C24 1.520(2) . ?
C2 C3 1.523(2) . ?
C2 C6 1.559(2) . ?
C3 O1 1.2113(18) . ?
C3 C4 1.526(2) . ?
C4 C30 1.515(2) . ?
C4 C5 1.554(2) . ?
C4 C7 1.560(2) . ?
C5 N3 1.463(2) . ?
C5 H5A 1.005(18) . ?
C5 H5B 0.995(18) . ?
C6 N7 1.472(2) . ?
C6 H6A 1.002(18) . ?
C6 H6B 1.010(17) . ?
C7 N7 1.466(2) . ?
C7 H7A 0.989(17) . ?
C7 H7B 1.018(18) . ?
C8 N3 1.491(2) . ?
C8 C13 1.525(2) . ?
C8 C9 1.540(2) . ?
C8 C12 1.543(2) . ?
C9 N2 1.465(2) . ?
C9 H9A 0.997(19) . ?
C9 H9B 1.015(19) . ?
C10 N2 1.462(3) . ?
C10 C11 1.511(3) . ?
C10 H10A 1.07(2) . ?
C10 H10B 0.97(2) . ?
C11 N1 1.463(2) . ?
C11 H11A 1.05(2) . ?
C11 H11B 1.01(2) . ?
C12 N1 1.465(2) . ?
C12 H12A 1.024(19) . ?
C12 H12B 1.028(19) . ?
C13 H13A 0.9800 . ?
C13 H13B 0.9800 . ?
C13 H13C 0.9800 . ?
C14 N2 1.462(3) . ?
C14 H14A 0.9800 . ?
C14 H14B 0.9800 . ?
C14 H14C 0.9800 . ?
C15 N1 1.459(2) . ?
C15 H15A 0.9800 . ?
C15 H15B 0.9800 . ?
C15 H15C 0.9800 . ?
C16 N7 1.5046(19) . ?
C16 C21 1.533(2) . ?
C16 C20 1.537(2) . ?
C16 C17 1.538(2) . ?
C17 N4 1.469(2) . ?
C17 H17A 1.011(19) . ?
C17 H17B 1.048(18) . ?
C18 N4 1.462(2) . ?
C18 C19 1.509(3) . ?
C18 H18A 0.98(2) . ?
C18 H18B 1.02(2) . ?
C19 N5 1.471(2) . ?
C19 H19A 1.028(19) . ?
C19 H19B 1.037(19) . ?
C20 N5 1.472(2) . ?
C20 H20A 1.015(18) . ?
C20 H20B 1.047(18) . ?
C21 H21A 0.9800 . ?
C21 H21B 0.9800 . ?
C21 H21C 0.9800 . ?
C22 N4 1.463(2) . ?
C22 H22A 0.9800 . ?
C22 H22B 0.9800 . ?
C22 H22C 0.9800 . ?
C23 N5 1.456(2) . ?
C23 H23A 0.9800 . ?
C23 H23B 0.9800 . ?
C23 H23C 0.9800 . ?
C24 C29 1.394(2) . ?
C24 C25 1.395(2) . ?
C25 C26 1.387(2) . ?
C25 H25 0.969(18) . ?
C26 C27 1.384(3) . ?
C26 H26 1.006(19) . ?
C27 C28 1.381(3) . ?
C27 H27 0.96(2) . ?
C28 C29 1.391(2) . ?
C28 H28 0.953(19) . ?
C29 H29 0.951(19) . ?
C30 C31 1.388(2) . ?
C30 C35 1.395(2) . ?
C31 C32 1.391(2) . ?
C31 H31 0.965(18) . ?
C32 C33 1.377(3) . ?
C32 H32 0.992(19) . ?
C33 C34 1.388(3) . ?
C33 H33 0.99(2) . ?
C34 C35 1.382(2) . ?
C34 H34 1.02(2) . ?
C35 H35 0.979(19) . ?
C36 O2 1.396(11) . ?
C36 H36A 0.9800 . ?
C36 H36B 0.9800 . ?
C36 H36C 0.9800 . ?
O2 H2 0.8400 . ?
N3 N7 3.493(2) . ?
N1 N2 2.990(2) . ?
N4 N5 3.027(2) . ?

loop_
_geom_torsion_atom_site_label_1
_geom_torsion_atom_site_label_2
_geom_torsion_atom_site_label_3
_geom_torsion_atom_site_label_4
_geom_torsion
_geom_torsion_site_symmetry_1
_geom_torsion_site_symmetry_2
_geom_torsion_site_symmetry_3
_geom_torsion_site_symmetry_4
_geom_torsion_publ_flag
N3 C1 C2 C24 -178.69(12) . . . . ?
N3 C1 C2 C3 61.85(15) . . . . ?
N3 C1 C2 C6 -54.08(16) . . . . ?
C24 C2 C3 O1 -9.6(2) . . . . ?
C1 C2 C3 O1 110.03(16) . . . . ?
C6 C2 C3 O1 -132.75(15) . . . . ?
C24 C2 C3 C4 177.78(12) . . . . ?
C1 C2 C3 C4 -62.55(15) . . . . ?
C6 C2 C3 C4 54.67(16) . . . . ?
O1 C3 C4 C30 12.2(2) . . . . ?
C2 C3 C4 C30 -175.25(12) . . . . ?
O1 C3 C4 C5 -109.71(16) . . . . ?
C2 C3 C4 C5 62.85(15) . . . . ?
O1 C3 C4 C7 133.57(15) . . . . ?
C2 C3 C4 C7 -53.86(16) . . . . ?
C30 C4 C5 N3 179.18(12) . . . . ?
C3 C4 C5 N3 -60.29(15) . . . . ?
C7 C4 C5 N3 56.00(16) . . . . ?
C24 C2 C6 N7 -119.23(14) . . . . ?
C3 C2 C6 N7 3.64(17) . . . . ?
C1 C2 C6 N7 116.20(14) . . . . ?
C30 C4 C7 N7 116.18(14) . . . . ?
C3 C4 C7 N7 -5.31(17) . . . . ?
C5 C4 C7 N7 -119.29(14) . . . . ?
N3 C8 C9 N2 168.68(14) . . . . ?
C13 C8 C9 N2 -73.22(18) . . . . ?
C12 C8 C9 N2 45.0(2) . . . . ?
N2 C10 C11 N1 -57.5(3) . . . . ?
N3 C8 C12 N1 -82.66(18) . . . . ?
C13 C8 C12 N1 154.59(14) . . . . ?
C9 C8 C12 N1 36.2(2) . . . . ?
N7 C16 C17 N4 -166.60(13) . . . . ?
C21 C16 C17 N4 73.11(17) . . . . ?
C20 C16 C17 N4 -43.21(19) . . . . ?
N4 C18 C19 N5 55.5(2) . . . . ?
N7 C16 C20 N5 85.64(16) . . . . ?
C21 C16 C20 N5 -157.14(13) . . . . ?
C17 C16 C20 N5 -38.85(19) . . . . ?
C3 C2 C24 C29 108.91(16) . . . . ?
C1 C2 C24 C29 -5.7(2) . . . . ?
C6 C2 C24 C29 -129.70(15) . . . . ?
C3 C2 C24 C25 -70.30(17) . . . . ?
C1 C2 C24 C25 175.05(13) . . . . ?
C6 C2 C24 C25 51.09(18) . . . . ?
C29 C24 C25 C26 -0.8(2) . . . . ?
C2 C24 C25 C26 178.49(14) . . . . ?
C24 C25 C26 C27 0.9(2) . . . . ?
C25 C26 C27 C28 -0.4(3) . . . . ?
C26 C27 C28 C29 -0.1(3) . . . . ?
C27 C28 C29 C24 0.2(3) . . . . ?
C25 C24 C29 C28 0.2(2) . . . . ?
C2 C24 C29 C28 -179.01(15) . . . . ?
C3 C4 C30 C31 -120.95(16) . . . . ?
C5 C4 C30 C31 -3.7(2) . . . . ?
C7 C4 C30 C31 118.77(17) . . . . ?
C3 C4 C30 C35 59.73(19) . . . . ?
C5 C4 C30 C35 176.97(15) . . . . ?
C7 C4 C30 C35 -60.55(19) . . . . ?
C35 C30 C31 C32 -1.3(2) . . . . ?
C4 C30 C31 C32 179.37(15) . . . . ?
C30 C31 C32 C33 0.8(3) . . . . ?
C31 C32 C33 C34 0.7(3) . . . . ?
C32 C33 C34 C35 -1.8(3) . . . . ?
C33 C34 C35 C30 1.3(3) . . . . ?
C31 C30 C35 C34 0.2(3) . . . . ?
C4 C30 C35 C34 179.57(16) . . . . ?
C10 C11 N1 C15 -158.17(18) . . . . ?
C10 C11 N1 C12 77.4(2) . . . . ?
C8 C12 N1 C15 145.00(15) . . . . ?
C8 C12 N1 C11 -91.08(18) . . . . ?
C11 C10 N2 C14 -163.64(18) . . . . ?
C11 C10 N2 C9 74.5(2) . . . . ?
C8 C9 N2 C14 145.51(17) . . . . ?
C8 C9 N2 C10 -92.91(19) . . . . ?
C2 C1 N3 C5 -65.10(16) . . . . ?
C2 C1 N3 C8 161.67(12) . . . . ?
C4 C5 N3 C1 63.31(16) . . . . ?
C4 C5 N3 C8 -165.41(12) . . . . ?
C13 C8 N3 C1 165.97(14) . . . . ?
C9 C8 N3 C1 -77.94(16) . . . . ?
C12 C8 N3 C1 44.99(18) . . . . ?
C13 C8 N3 C5 36.46(18) . . . . ?
C9 C8 N3 C5 152.54(14) . . . . ?
C12 C8 N3 C5 -84.52(17) . . . . ?
C19 C18 N4 C22 163.45(14) . . . . ?
C19 C18 N4 C17 -74.95(19) . . . . ?
C16 C17 N4 C18 92.91(17) . . . . ?
C16 C17 N4 C22 -145.90(15) . . . . ?
C18 C19 N5 C23 167.63(14) . . . . ?
C18 C19 N5 C20 -72.00(18) . . . . ?
C16 C20 N5 C23 -151.28(14) . . . . ?
C16 C20 N5 C19 88.92(17) . . . . ?
C4 C7 N7 C6 64.09(15) . . . . ?
C4 C7 N7 C16 -167.60(12) . . . . ?
C2 C6 N7 C7 -63.22(15) . . . . ?
C2 C6 N7 C16 168.81(12) . . . . ?
C21 C16 N7 C7 64.77(16) . . . . ?
C20 C16 N7 C7 179.62(12) . . . . ?
C17 C16 N7 C7 -55.28(17) . . . . ?
C21 C16 N7 C6 -169.71(13) . . . . ?
C20 C16 N7 C6 -54.87(16) . . . . ?
C17 C16 N7 C6 70.24(17) . . . . ?
